data_4079790
loop_
_publ_author_name
'Wallner, Andreas'
'Emanuelsson, Rikard'
'Baumgartner, Judith'
'Marschner, Christoph'
'Ottosson, Henrik'

_publ_section_title
;
 Coupling of Disilane and Trisilane Segments Through Zero, One, Two, and
 Three Disilanyl Bridges in Cyclic and Bicyclic Saturated Carbosilanes
;
_journal_issue 2
_journal_name_full Organometallics
_journal_page_first 396
_journal_paper_doi 10.1021/om3006678
_journal_volume 32
_journal_year 2013
_chemical_formula_sum 'C16 H46 Si8'
_chemical_formula_weight 463.25
_chemical_name_systematic
;
 ?
;
_space_group_IT_number 60
_symmetry_cell_setting orthorhombic
_symmetry_space_group_name_Hall '-P 2n 2ab'
_symmetry_space_group_name_H-M 'P b c n'
_atom_sites_solution_hydrogens geom
_atom_sites_solution_primary direct
_atom_sites_solution_secondary difmap
_audit_creation_method SHELXL-97
_cell_angle_alpha 90.00
_cell_angle_beta 90.00
_cell_angle_gamma 90.00
_cell_formula_units_Z 4
_cell_length_a 10.954(2)
_cell_length_b 12.750(3)
_cell_length_c 20.977(4)
_cell_measurement_reflns_used 12913
_cell_measurement_temperature 100(2)
_cell_measurement_theta_max 52.6
_cell_measurement_theta_min 4.915
_cell_volume 2929.7(10)
_computing_cell_refinement 'Bruker XSCANS'
_computing_data_collection 'Bruker XSCANS'
_computing_data_reduction 'Bruker SHELXTL'
_computing_molecular_graphics 'Bruker SHELXTL'
_computing_publication_material 'Bruker SHELXTL'
_computing_structure_refinement 'SHELXL-97 (Sheldrick, 1997)'
_computing_structure_solution 'SHELXS-97 (Sheldrick, 1990)'
_diffrn_ambient_temperature 100(2)
_diffrn_measured_fraction_theta_full 0.999
_diffrn_measured_fraction_theta_max 0.999
_diffrn_measurement_device_type 'SMART APEX'
_diffrn_measurement_method '\w scans'
_diffrn_radiation_monochromator graphite
_diffrn_radiation_source 'fine-focus sealed tube'
_diffrn_radiation_type MoK\a
_diffrn_radiation_wavelength 0.71073
_diffrn_reflns_av_R_equivalents 0.0308
_diffrn_reflns_av_sigmaI/netI 0.0174
_diffrn_reflns_limit_h_max 13
_diffrn_reflns_limit_h_min -13
_diffrn_reflns_limit_k_max 15
_diffrn_reflns_limit_k_min -15
_diffrn_reflns_limit_l_max 26
_diffrn_reflns_limit_l_min -26
_diffrn_reflns_number 21741
_diffrn_reflns_theta_full 26.30
_diffrn_reflns_theta_max 26.30
_diffrn_reflns_theta_min 1.94
_exptl_absorpt_coefficient_mu 0.368
_exptl_absorpt_correction_T_max 0.9105
_exptl_absorpt_correction_T_min 0.8852
_exptl_absorpt_correction_type multi-scan
_exptl_absorpt_process_details SADABS
_exptl_crystal_colour colorless
_exptl_crystal_density_diffrn 1.050
_exptl_crystal_density_method 'not measured'
_exptl_crystal_description blocks
_exptl_crystal_F_000 1016
_exptl_crystal_size_max 0.34
_exptl_crystal_size_mid 0.28
_exptl_crystal_size_min 0.26
_refine_diff_density_max 0.385
_refine_diff_density_min -0.137
_refine_diff_density_rms 0.054
_refine_ls_extinction_method none
_refine_ls_goodness_of_fit_ref 1.111
_refine_ls_hydrogen_treatment constr
_refine_ls_matrix_type full
_refine_ls_number_parameters 116
_refine_ls_number_reflns 2968
_refine_ls_number_restraints 0
_refine_ls_restrained_S_all 1.111
_refine_ls_R_factor_all 0.0308
_refine_ls_R_factor_gt 0.0288
_refine_ls_shift/su_max 0.003
_refine_ls_shift/su_mean 0.003
_refine_ls_structure_factor_coef Fsqd
_refine_ls_weighting_details 'calc w=1/[\s^2^(Fo^2^)+(0.0407P)^2^+0.9247P] where P=(Fo^2^+2Fc^2^)/3'
_refine_ls_weighting_scheme calc
_refine_ls_wR_factor_gt 0.0749
_refine_ls_wR_factor_ref 0.0761
_reflns_number_gt 2801
_reflns_number_total 2968
_reflns_threshold_expression >2sigma(I)
_cod_data_source_file om3006678_si_003.cif
_cod_data_source_block 837j
_cod_depositor_comments
;
The following automatic conversions were performed:

'_symmetry_cell_setting' value 'Orthorhombic' changed to
'orthorhombic' according to
/home/saulius/struct/CIF-dictionaries/cif_core.dic dictionary named
'cif_core.dic' version 2.4.2 from 2011-04-26.

Automatic conversion script
Id: cif_fix_values 1891 2012-01-12 08:04:46Z andrius 
;
_cod_original_sg_symbol_H-M Pbcn
_cod_database_code 4079790

loop_
_symmetry_equiv_pos_as_xyz
'x, y, z'
'-x+1/2, -y+1/2, z+1/2'
'-x, y, -z+1/2'
'x+1/2, -y+1/2, -z'
'-x, -y, -z'
'x-1/2, y-1/2, -z-1/2'
'x, -y, z-1/2'
'-x-1/2, y-1/2, z'

loop_
_atom_site_label
_atom_site_type_symbol
_atom_site_fract_x
_atom_site_fract_y
_atom_site_fract_z
_atom_site_U_iso_or_equiv
_atom_site_adp_type
_atom_site_occupancy
_atom_site_symmetry_multiplicity
_atom_site_calc_flag
_atom_site_refinement_flags
Si1 Si 0.01008(3) 0.23061(3) 0.165521(17) 0.01843(11) Uani 1 1 d .
Si2 Si 0.16348(3) 0.11446(3) 0.199754(17) 0.02079(11) Uani 1 1 d .
Si3 Si 0.17746(3) 0.15102(3) 0.309685(17) 0.02071(11) Uani 1 1 d .
Si4 Si 0.03392(4) 0.27399(3) 0.057690(17) 0.02168(11) Uani 1 1 d .
C1 C 0.02894(12) 0.35485(10) 0.21635(6) 0.0214(3) Uani 1 1 d .
H1A H 0.1174 0.3685 0.2212 0.026 Uiso 1 1 calc R
H1B H -0.0060 0.4144 0.1922 0.026 Uiso 1 1 calc R
C2 C 0.12285(14) -0.02596(11) 0.18061(7) 0.0281(3) Uani 1 1 d .
H2A H 0.1104 -0.0333 0.1346 0.042 Uiso 1 1 calc R
H2B H 0.0477 -0.0452 0.2031 0.042 Uiso 1 1 calc R
H2C H 0.1894 -0.0722 0.1942 0.042 Uiso 1 1 calc R
C3 C 0.31561(13) 0.14259(13) 0.16079(7) 0.0319(3) Uani 1 1 d .
H3A H 0.3781 0.0963 0.1789 0.048 Uiso 1 1 calc R
H3B H 0.3383 0.2159 0.1684 0.048 Uiso 1 1 calc R
H3C H 0.3094 0.1301 0.1148 0.048 Uiso 1 1 calc R
C4 C 0.20700(15) 0.03230(12) 0.36073(7) 0.0320(3) Uani 1 1 d .
H4A H 0.2819 -0.0025 0.3464 0.048 Uiso 1 1 calc R
H4B H 0.1382 -0.0165 0.3571 0.048 Uiso 1 1 calc R
H4C H 0.2162 0.0540 0.4053 0.048 Uiso 1 1 calc R
C5 C 0.31016(14) 0.24337(13) 0.32213(8) 0.0331(3) Uani 1 1 d .
H5A H 0.3139 0.2641 0.3671 0.050 Uiso 1 1 calc R
H5B H 0.2991 0.3058 0.2955 0.050 Uiso 1 1 calc R
H5C H 0.3863 0.2081 0.3102 0.050 Uiso 1 1 calc R
C6 C 0.17814(14) 0.35089(13) 0.04592(7) 0.0333(4) Uani 1 1 d .
H6A H 0.2480 0.3091 0.0603 0.050 Uiso 1 1 calc R
H6B H 0.1740 0.4159 0.0707 0.050 Uiso 1 1 calc R
H6C H 0.1878 0.3678 0.0006 0.050 Uiso 1 1 calc R
C7 C 0.03951(15) 0.15157(12) 0.00843(8) 0.0351(4) Uani 1 1 d .
H7A H -0.0354 0.1110 0.0151 0.053 Uiso 1 1 calc R
H7B H 0.1102 0.1094 0.0211 0.053 Uiso 1 1 calc R
H7C H 0.0467 0.1703 -0.0367 0.053 Uiso 1 1 calc R
C8 C -0.09427(15) 0.35920(13) 0.02951(7) 0.0369(4) Uani 1 1 d .
H8A H -0.0822 0.3763 -0.0156 0.055 Uiso 1 1 calc R
H8B H -0.0959 0.4240 0.0546 0.055 Uiso 1 1 calc R
H8C H -0.1718 0.3219 0.0347 0.055 Uiso 1 1 calc R

loop_
_atom_site_aniso_label
_atom_site_aniso_U_11
_atom_site_aniso_U_22
_atom_site_aniso_U_33
_atom_site_aniso_U_23
_atom_site_aniso_U_13
_atom_site_aniso_U_12
Si1 0.01910(19) 0.01882(19) 0.01736(18) 0.00123(13) 0.00037(13) 0.00064(14)
Si2 0.0205(2) 0.0217(2) 0.02021(19) -0.00032(14) 0.00082(14) 0.00414(14)
Si3 0.0206(2) 0.0205(2) 0.02104(19) -0.00124(14) -0.00253(14) 0.00295(14)
Si4 0.0245(2) 0.0230(2) 0.01758(19) 0.00023(14) 0.00072(14) 0.00046(14)
C1 0.0218(6) 0.0182(6) 0.0241(7) 0.0010(5) -0.0002(5) -0.0012(5)
C2 0.0311(8) 0.0228(7) 0.0305(7) -0.0028(6) -0.0012(6) 0.0056(6)
C3 0.0253(8) 0.0362(8) 0.0341(8) 0.0011(6) 0.0061(6) 0.0044(6)
C4 0.0393(8) 0.0284(8) 0.0283(7) 0.0020(6) -0.0066(6) 0.0090(7)
C5 0.0245(8) 0.0357(8) 0.0392(8) -0.0071(7) -0.0029(6) -0.0036(6)
C6 0.0350(9) 0.0347(8) 0.0302(8) 0.0057(6) 0.0036(6) -0.0072(7)
C7 0.0408(9) 0.0330(8) 0.0313(8) -0.0100(6) 0.0064(7) -0.0043(7)
C8 0.0399(9) 0.0439(9) 0.0268(7) 0.0051(7) -0.0046(7) 0.0103(7)

loop_
_atom_type_symbol
_atom_type_description
_atom_type_scat_dispersion_real
_atom_type_scat_dispersion_imag
_atom_type_scat_source
C C 0.0033 0.0016 'International Tables Vol C Tables 4.2.6.8 and 6.1.1.4'
H H 0.0000 0.0000 'International Tables Vol C Tables 4.2.6.8 and 6.1.1.4'
Si Si 0.0817 0.0704 'International Tables Vol C Tables 4.2.6.8 and 6.1.1.4'

loop_
_geom_angle_atom_site_label_1
_geom_angle_atom_site_label_2
_geom_angle_atom_site_label_3
_geom_angle
_geom_angle_site_symmetry_1
_geom_angle_site_symmetry_3
C1 Si1 Si4 109.22(4) . .
C1 Si1 Si3 109.11(4) . 3
Si4 Si1 Si3 114.40(2) . 3
C1 Si1 Si2 105.84(5) . .
Si4 Si1 Si2 111.33(2) . .
Si3 Si1 Si2 106.56(2) 3 .
C2 Si2 C3 107.20(7) . .
C2 Si2 Si1 111.33(5) . .
C3 Si2 Si1 112.23(5) . .
C2 Si2 Si3 114.25(5) . .
C3 Si2 Si3 109.15(5) . .
Si1 Si2 Si3 102.743(19) . .
C4 Si3 C5 106.89(8) . .
C4 Si3 Si1 111.82(5) . 3
C5 Si3 Si1 111.90(5) . 3
C4 Si3 Si2 114.12(5) . .
C5 Si3 Si2 107.96(5) . .
Si1 Si3 Si2 104.188(19) 3 .
C8 Si4 C7 109.52(8) . .
C8 Si4 C6 106.68(8) . .
C7 Si4 C6 109.60(7) . .
C8 Si4 Si1 111.00(5) . .
C7 Si4 Si1 109.85(6) . .
C6 Si4 Si1 110.14(5) . .
C1 C1 Si1 117.54(6) 3 .

loop_
_geom_bond_atom_site_label_1
_geom_bond_atom_site_label_2
_geom_bond_distance
_geom_bond_site_symmetry_2
Si1 C1 1.9207(14) .
Si1 Si4 2.3433(6) .
Si1 Si3 2.3494(6) 3
Si1 Si2 2.3520(6) .
Si2 C2 1.8880(15) .
Si2 C3 1.8904(15) .
Si2 Si3 2.3577(7) .
Si3 C4 1.8821(15) .
Si3 C5 1.8888(16) .
Si3 Si1 2.3495(6) 3
Si4 C8 1.8712(16) .
Si4 C7 1.8730(15) .
Si4 C6 1.8756(16) .
C1 C1 1.548(3) 3

loop_
_geom_torsion_atom_site_label_1
_geom_torsion_atom_site_label_2
_geom_torsion_atom_site_label_3
_geom_torsion_atom_site_label_4
_geom_torsion
_geom_torsion_site_symmetry_1
_geom_torsion_site_symmetry_4
C1 Si1 Si2 C2 157.22(7) . .
Si4 Si1 Si2 C2 -84.21(6) . .
Si3 Si1 Si2 C2 41.15(6) 3 .
C1 Si1 Si2 C3 -82.61(7) . .
Si4 Si1 Si2 C3 35.95(6) . .
Si3 Si1 Si2 C3 161.32(6) 3 .
C1 Si1 Si2 Si3 34.51(5) . .
Si4 Si1 Si2 Si3 153.07(2) . .
Si3 Si1 Si2 Si3 -81.56(2) 3 .
C2 Si2 Si3 C4 22.46(8) . .
C3 Si2 Si3 C4 -97.53(8) . .
Si1 Si2 Si3 C4 143.19(6) . .
C2 Si2 Si3 C5 141.13(8) . .
C3 Si2 Si3 C5 21.14(8) . .
Si1 Si2 Si3 C5 -98.14(6) . .
C2 Si2 Si3 Si1 -99.76(6) . 3
C3 Si2 Si3 Si1 140.25(5) . 3
Si1 Si2 Si3 Si1 20.96(2) . 3
C1 Si1 Si4 C8 -67.26(8) . .
Si3 Si1 Si4 C8 55.34(7) 3 .
Si2 Si1 Si4 C8 176.22(6) . .
C1 Si1 Si4 C7 171.47(7) . .
Si3 Si1 Si4 C7 -65.92(6) 3 .
Si2 Si1 Si4 C7 54.96(6) . .
C1 Si1 Si4 C6 50.65(7) . .
Si3 Si1 Si4 C6 173.26(6) 3 .
Si2 Si1 Si4 C6 -65.86(6) . .
Si4 Si1 C1 C1 157.60(11) . 3
Si3 Si1 C1 C1 31.88(14) 3 3
Si2 Si1 C1 C1 -82.45(13) . 3
